data_2311378
loop_
_publ_author_name
'de Oliveira, Adriano Bof'
'Beck, Johannes'
'Mellone, S\^onia Elizabeth Brown S'
'Daniels, J\"org'

_publ_section_title
;
 A new example of intra-molecular C-H&#x22EF;Ni anagostic inter-actions:
 synthesis, crystal structure and Hirshfeld analysis of
 <i>cis</i>-bis-[4-methyl-2-(1,2,3,4-tetra-hydro-naphthalen-1-yl-idene)hydrazinecarbo-thio-amidato-\k<sup>2</sup><i>N</i><sup>1</sup>,<i>S</i>]nickel(II)
 di-methyl-formamide monosolvate.
;
_journal_coeditor_code WM5389
_journal_issue 'Pt 6'
_journal_name_full 'Acta crystallographica. Section E, Crystallographic communications'
_journal_page_first 859
_journal_page_last 863
_journal_paper_doi 10.1107/S2056989017007198
_journal_volume 73
_journal_year 2017
_chemical_formula_iupac '[Ni (C12 H14 N3 S1)2], C3 H7 N O'
_chemical_formula_moiety 'C24 H28 N6 Ni S2, C3 H7 N O'
_chemical_formula_sum 'C27 H35 N7 Ni O S2'
_chemical_formula_weight 596.45
_chemical_name_systematic
;<i>cis</i>-Bis[4-methyl-2-(1,2,3,4-tetrahydronaphthalen-1-ylidene)hydrazinecarbothioamidato-\k^2^<i>N</i>^1^,<i>S</i>]nickel(II)
dimethylformamide monosolvate
;
_space_group_crystal_system monoclinic
_space_group_IT_number 14
_space_group_name_Hall '-P 2ybc'
_space_group_name_H-M_alt 'P 1 21/c 1'
_symmetry_cell_setting monoclinic
_symmetry_space_group_name_H-M 'P 1 21/c 1'
_atom_sites_solution_hydrogens geom
_atom_sites_solution_primary direct
_atom_sites_solution_secondary difmap
_audit_creation_method SHELXL-2016/6
_cell_angle_alpha 90
_cell_angle_beta 90.5290(10)
_cell_angle_gamma 90
_cell_formula_units_Z 4
_cell_length_a 12.5864(3)
_cell_length_b 11.6273(3)
_cell_length_c 19.1271(5)
_cell_measurement_reflns_used 105836
_cell_measurement_temperature 123(2)
_cell_measurement_theta_max 27.485
_cell_measurement_theta_min 2.91
_cell_volume 2799.05(12)
_computing_cell_refinement
;
SCALEPACK (Otwinowski & Minor, 1997)
;
_computing_data_collection
;
COLLECT (Nonius, 1998)
;
_computing_data_reduction
;
DENZO and SCALEPACK (Otwinowski & Minor, 1997)
;
_computing_molecular_graphics
;
DIAMOND (Brandenburg, 2006) and <i>Crystal Explorer</i> (Wolff <i>et
al.</i>,
2012)
;
_computing_publication_material
;
<i>publCIF</i> (Westrip, 2010) and <i>enCIFer</i> (Allen <i>et al.</i>,
2004)
;
_computing_structure_refinement
;
SHELXL2016 (Sheldrick, 2015) and WinGX (Farrugia, 2012)
;
_computing_structure_solution
;
SHELXS97 (Sheldrick, 2008)
;
_diffrn_ambient_temperature 123(2)
_diffrn_detector_area_resol_mean 9
_diffrn_measured_fraction_theta_full 0.997
_diffrn_measured_fraction_theta_max 0.995
_diffrn_measurement_device_type 'Nonius Kappa CCD area detector'
_diffrn_measurement_method 'CCD area detector'
_diffrn_radiation_type MoK\a
_diffrn_radiation_wavelength 0.71073
_diffrn_reflns_av_R_equivalents 0.0572
_diffrn_reflns_limit_h_max 16
_diffrn_reflns_limit_h_min -16
_diffrn_reflns_limit_k_max 15
_diffrn_reflns_limit_k_min -15
_diffrn_reflns_limit_l_max 24
_diffrn_reflns_limit_l_min -24
_diffrn_reflns_number 46078
_diffrn_reflns_theta_full 25.242
_diffrn_reflns_theta_max 27.458
_diffrn_reflns_theta_min 3.188
_exptl_absorpt_coefficient_mu 0.877
_exptl_absorpt_correction_T_max 0.9810
_exptl_absorpt_correction_T_min 0.7613
_exptl_absorpt_correction_type multi-scan
_exptl_absorpt_process_details
;
(Blessing, 1995)
;
_exptl_crystal_colour 'dark red'
_exptl_crystal_density_diffrn 1.415
_exptl_crystal_description plate
_exptl_crystal_F_000 1256
_exptl_crystal_size_max 0.329
_exptl_crystal_size_mid 0.140
_exptl_crystal_size_min 0.022
_refine_diff_density_max 0.278
_refine_diff_density_min -0.347
_refine_ls_extinction_method none
_refine_ls_goodness_of_fit_ref 1.028
_refine_ls_hydrogen_treatment constr
_refine_ls_matrix_type full
_refine_ls_number_parameters 347
_refine_ls_number_reflns 6368
_refine_ls_number_restraints 0
_refine_ls_restrained_S_all 1.028
_refine_ls_R_factor_all 0.0551
_refine_ls_R_factor_gt 0.0335
_refine_ls_shift/su_max 0.001
_refine_ls_shift/su_mean 0.000
_refine_ls_structure_factor_coef Fsqd
_refine_ls_weighting_details 'w=1/[\s^2^(Fo^2^)+(0.0352P)^2^+1.1854P] where P=(Fo^2^+2Fc^2^)/3'
_refine_ls_weighting_scheme calc
_refine_ls_wR_factor_gt 0.0737
_refine_ls_wR_factor_ref 0.0809
_reflns_number_gt 4870
_reflns_number_total 6368
_reflns_threshold_expression 'I > 2\s(I)'
_cod_data_source_file wm5389sup1.cif
_cod_data_source_block I
_cod_original_sg_symbol_H-M 'P 21/c'
_cod_database_code 2311378
_shelx_space_group_comment
;
The symmetry employed for this shelxl refinement is uniquely defined
by the following loop, which should always be used as a source of
symmetry information in preference to the above space-group names.
They are only intended as comments.
;
_shelx_estimated_absorpt_t_min 0.761
_shelx_estimated_absorpt_t_max 0.981

loop_
_space_group_symop_operation_xyz
'x, y, z'
'-x, y+1/2, -z+1/2'
'-x, -y, -z'
'x, -y-1/2, z-1/2'

loop_
_atom_site_type_symbol
_atom_site_label
_atom_site_fract_x
_atom_site_fract_y
_atom_site_fract_z
_atom_site_U_iso_or_equiv
_atom_site_adp_type
_atom_site_calc_flag
_atom_site_occupancy
C C1 0.08922(15) 0.22945(15) 0.16633(10) 0.0211(4) Uani d 1
C C2 0.00261(15) 0.22610(17) 0.11111(11) 0.0263(4) Uani d 1
H H2A -0.012932 0.144831 0.099439 0.032 Uiso calc 1
H H2B 0.028999 0.263837 0.068247 0.032 Uiso calc 1
C C3 -0.10022(16) 0.28467(17) 0.13303(11) 0.0276(5) Uani d 1
H H3A -0.145309 0.299214 0.091278 0.033 Uiso calc 1
H H3B -0.139887 0.233640 0.164970 0.033 Uiso calc 1
C C4 -0.07562(16) 0.39797(17) 0.16967(11) 0.0286(5) Uani d 1
H H4A -0.034965 0.448847 0.138186 0.034 Uiso calc 1
H H4B -0.142564 0.437423 0.182052 0.034 Uiso calc 1
C C5 -0.01161(15) 0.37338(16) 0.23472(11) 0.0246(4) Uani d 1
C C6 0.06834(15) 0.28808(15) 0.23276(10) 0.0214(4) Uani d 1
C C7 0.11941(15) 0.25627(16) 0.29524(10) 0.0238(4) Uani d 1
H H7 0.169921 0.195566 0.294964 0.029 Uiso calc 1
C C8 0.09729(16) 0.31204(17) 0.35734(11) 0.0280(4) Uani d 1
H H8 0.133779 0.290933 0.399106 0.034 Uiso calc 1
C C9 0.02163(16) 0.39893(18) 0.35845(12) 0.0308(5) Uani d 1
H H9 0.007412 0.438515 0.400793 0.037 Uiso calc 1
C C10 -0.03313(16) 0.42788(17) 0.29776(12) 0.0293(5) Uani d 1
H H10 -0.086231 0.485872 0.299236 0.035 Uiso calc 1
C C11 0.25278(15) 0.02857(16) 0.10116(10) 0.0233(4) Uani d 1
C C12 0.18174(17) -0.0606(2) -0.00542(12) 0.0352(5) Uani d 1
H H12A 0.111995 -0.080067 0.013631 0.053 Uiso calc 1
H H12B 0.203560 -0.120404 -0.038434 0.053 Uiso calc 1
H H12C 0.177475 0.013501 -0.029660 0.053 Uiso calc 1
C C13 0.28111(14) 0.44637(15) 0.19613(10) 0.0196(4) Uani d 1
C C14 0.27262(16) 0.56078(16) 0.23328(10) 0.0252(4) Uani d 1
H H14A 0.342572 0.580051 0.254263 0.030 Uiso calc 1
H H14B 0.221089 0.553388 0.271814 0.030 Uiso calc 1
C C15 0.23767(17) 0.65918(16) 0.18558(11) 0.0284(5) Uani d 1
H H15A 0.216582 0.726228 0.214176 0.034 Uiso calc 1
H H15B 0.297515 0.682696 0.155546 0.034 Uiso calc 1
C C16 0.14426(17) 0.62064(17) 0.14013(12) 0.0315(5) Uani d 1
H H16A 0.084832 0.595538 0.170053 0.038 Uiso calc 1
H H16B 0.119187 0.685479 0.110766 0.038 Uiso calc 1
C C17 0.17939(15) 0.52246(16) 0.09428(11) 0.0244(4) Uani d 1
C C18 0.25161(14) 0.44030(15) 0.12149(10) 0.0219(4) Uani d 1
C C19 0.29536(15) 0.35877(16) 0.07606(10) 0.0233(4) Uani d 1
H H19 0.347667 0.306746 0.093171 0.028 Uiso calc 1
C C20 0.26353(16) 0.35283(17) 0.00660(11) 0.0281(5) Uani d 1
H H20 0.293256 0.296584 -0.023476 0.034 Uiso calc 1
C C21 0.18816(17) 0.42932(18) -0.01872(11) 0.0313(5) Uani d 1
H H21 0.164134 0.423931 -0.065837 0.038 Uiso calc 1
C C22 0.14775(16) 0.51388(17) 0.02480(11) 0.0288(5) Uani d 1
H H22 0.097302 0.567064 0.006610 0.035 Uiso calc 1
C C23 0.40915(15) 0.30161(16) 0.32372(10) 0.0223(4) Uani d 1
C C24 0.42580(18) 0.41030(18) 0.43256(11) 0.0325(5) Uani d 1
H H24A 0.461284 0.477466 0.412455 0.049 Uiso calc 1
H H24B 0.453003 0.396954 0.480046 0.049 Uiso calc 1
H H24C 0.349070 0.424227 0.434154 0.049 Uiso calc 1
N N1 0.18025(12) 0.17918(12) 0.15512(8) 0.0203(3) Uani d 1
N N2 0.18018(12) 0.10848(13) 0.09533(8) 0.0225(3) Uani d 1
N N3 0.25886(13) -0.05314(14) 0.05102(9) 0.0283(4) Uani d 1
H H3 0.311231 -0.103222 0.052768 0.034 Uiso calc 1
N N4 0.31278(12) 0.35542(13) 0.23026(8) 0.0208(3) Uani d 1
N N5 0.34549(12) 0.38054(13) 0.29923(8) 0.0224(3) Uani d 1
N N6 0.44659(13) 0.31004(14) 0.38969(9) 0.0258(4) Uani d 1
H H6 0.484635 0.253290 0.407241 0.031 Uiso calc 1
Ni Ni1 0.31331(2) 0.19296(2) 0.20574(2) 0.01982(8) Uani d 1
S S1 0.34284(4) 0.01916(4) 0.17128(3) 0.02631(12) Uani d 1
S S2 0.44889(4) 0.18089(4) 0.27525(3) 0.02496(12) Uani d 1
C C25 0.61277(16) 0.14667(18) 0.51104(11) 0.0279(5) Uani d 1
H H25 0.611205 0.070634 0.492874 0.034 Uiso calc 1
C C26 0.5851(2) 0.0599(2) 0.62485(14) 0.0474(6) Uani d 1
H H26A 0.586504 -0.010812 0.597040 0.071 Uiso calc 1
H H26B 0.516179 0.066792 0.647931 0.071 Uiso calc 1
H H26C 0.641814 0.057435 0.660262 0.071 Uiso calc 1
C C27 0.60202(19) 0.2724(2) 0.61103(13) 0.0431(6) Uani d 1
H H27A 0.615740 0.330474 0.575109 0.065 Uiso calc 1
H H27B 0.657953 0.275813 0.646952 0.065 Uiso calc 1
H H27C 0.532977 0.287397 0.632476 0.065 Uiso calc 1
N N7 0.60110(14) 0.15880(15) 0.57921(9) 0.0304(4) Uani d 1
O O1 0.62554(12) 0.22590(12) 0.46895(8) 0.0328(3) Uani d 1

loop_
_atom_site_aniso_label
_atom_site_aniso_U_11
_atom_site_aniso_U_22
_atom_site_aniso_U_33
_atom_site_aniso_U_12
_atom_site_aniso_U_13
_atom_site_aniso_U_23
C1 0.0211(10) 0.0162(8) 0.0260(11) -0.0018(7) 0.0004(8) 0.0019(8)
C2 0.0247(10) 0.0255(10) 0.0285(12) 0.0013(8) -0.0029(9) -0.0011(8)
C3 0.0223(10) 0.0293(11) 0.0312(12) 0.0011(8) -0.0033(9) 0.0016(9)
C4 0.0235(10) 0.0248(10) 0.0374(13) 0.0051(8) -0.0025(9) 0.0029(9)
C5 0.0209(10) 0.0195(9) 0.0333(12) -0.0013(8) 0.0021(8) -0.0005(8)
C6 0.0194(9) 0.0178(9) 0.0271(11) -0.0031(7) 0.0016(8) -0.0004(8)
C7 0.0201(10) 0.0228(9) 0.0287(11) -0.0009(8) 0.0024(8) 0.0009(8)
C8 0.0306(11) 0.0283(10) 0.0250(11) -0.0052(9) 0.0010(9) -0.0006(9)
C9 0.0315(11) 0.0296(11) 0.0314(12) -0.0041(9) 0.0080(9) -0.0088(9)
C10 0.0242(10) 0.0236(10) 0.0403(13) 0.0004(8) 0.0065(9) -0.0034(9)
C11 0.0236(10) 0.0209(9) 0.0256(11) -0.0023(8) 0.0027(8) 0.0001(8)
C12 0.0311(11) 0.0421(12) 0.0322(13) -0.0016(10) -0.0005(9) -0.0130(10)
C13 0.0177(9) 0.0191(9) 0.0219(10) -0.0024(7) 0.0034(7) -0.0003(7)
C14 0.0288(10) 0.0208(9) 0.0259(11) 0.0011(8) 0.0033(8) -0.0017(8)
C15 0.0349(12) 0.0202(9) 0.0300(12) 0.0023(8) 0.0048(9) -0.0010(8)
C16 0.0313(11) 0.0266(10) 0.0365(13) 0.0077(9) 0.0020(9) 0.0040(9)
C17 0.0206(10) 0.0221(9) 0.0305(12) -0.0016(8) 0.0008(8) 0.0030(8)
C18 0.0202(9) 0.0191(9) 0.0265(11) -0.0029(7) 0.0002(8) 0.0034(8)
C19 0.0249(10) 0.0195(9) 0.0254(11) -0.0013(8) -0.0008(8) 0.0023(8)
C20 0.0341(11) 0.0226(10) 0.0278(12) -0.0018(9) -0.0004(9) -0.0004(8)
C21 0.0374(12) 0.0297(11) 0.0266(12) -0.0047(9) -0.0077(9) 0.0037(9)
C22 0.0280(11) 0.0264(10) 0.0319(12) 0.0003(8) -0.0066(9) 0.0072(9)
C23 0.0216(9) 0.0228(9) 0.0225(10) -0.0040(8) 0.0030(8) -0.0009(8)
C24 0.0387(12) 0.0327(11) 0.0261(12) 0.0000(10) -0.0045(9) -0.0062(9)
N1 0.0207(8) 0.0175(7) 0.0226(9) -0.0006(6) 0.0012(7) -0.0013(6)
N2 0.0243(8) 0.0207(8) 0.0225(9) -0.0013(7) 0.0000(7) -0.0036(7)
N3 0.0294(9) 0.0260(9) 0.0296(10) 0.0039(7) -0.0008(8) -0.0077(7)
N4 0.0195(8) 0.0218(8) 0.0210(9) -0.0020(6) 0.0001(6) -0.0007(7)
N5 0.0238(8) 0.0221(8) 0.0211(9) 0.0000(7) -0.0022(7) -0.0006(6)
N6 0.0308(9) 0.0244(8) 0.0220(9) 0.0015(7) -0.0042(7) 0.0007(7)
Ni1 0.01978(13) 0.01747(12) 0.02217(14) 0.00112(9) -0.00106(10) -0.00098(10)
S1 0.0284(3) 0.0210(2) 0.0294(3) 0.0053(2) -0.0037(2) -0.0036(2)
S2 0.0247(3) 0.0250(2) 0.0250(3) 0.0051(2) -0.0034(2) -0.0018(2)
C25 0.0265(11) 0.0236(10) 0.0336(12) 0.0020(8) -0.0022(9) 0.0000(9)
C26 0.0446(14) 0.0546(15) 0.0431(15) 0.0054(12) 0.0074(12) 0.0223(12)
C27 0.0392(13) 0.0516(14) 0.0385(14) -0.0030(11) 0.0065(11) -0.0151(11)
N7 0.0290(9) 0.0337(9) 0.0285(10) 0.0015(8) 0.0031(8) 0.0028(8)
O1 0.0356(8) 0.0314(8) 0.0314(9) 0.0029(6) -0.0007(7) 0.0081(7)

loop_
_atom_type_symbol
_atom_type_description
_atom_type_scat_dispersion_real
_atom_type_scat_dispersion_imag
_atom_type_scat_source
C C 0.0033 0.0016 'International Tables Vol C Tables 4.2.6.8 and 6.1.1.4'
H H 0.0000 0.0000 'International Tables Vol C Tables 4.2.6.8 and 6.1.1.4'
N N 0.0061 0.0033 'International Tables Vol C Tables 4.2.6.8 and 6.1.1.4'
Ni Ni 0.3393 1.1124 'International Tables Vol C Tables 4.2.6.8 and 6.1.1.4'
O O 0.0106 0.0060 'International Tables Vol C Tables 4.2.6.8 and 6.1.1.4'
S S 0.1246 0.1234 'International Tables Vol C Tables 4.2.6.8 and 6.1.1.4'

loop_
_geom_angle_atom_site_label_1
_geom_angle_atom_site_label_2
_geom_angle_atom_site_label_3
_geom_angle
N1 C1 C6 120.96(17)
N1 C1 C2 120.13(17)
C6 C1 C2 118.90(16)
C1 C2 C3 113.89(17)
C1 C2 H2A 108.8
C3 C2 H2A 108.8
C1 C2 H2B 108.8
C3 C2 H2B 108.8
H2A C2 H2B 107.7
C4 C3 C2 110.09(16)
C4 C3 H3A 109.6
C2 C3 H3A 109.6
C4 C3 H3B 109.6
C2 C3 H3B 109.6
H3A C3 H3B 108.2
C5 C4 C3 108.75(16)
C5 C4 H4A 109.9
C3 C4 H4A 109.9
C5 C4 H4B 109.9
C3 C4 H4B 109.9
H4A C4 H4B 108.3
C10 C5 C6 119.14(19)
C10 C5 C4 121.57(18)
C6 C5 C4 119.19(18)
C7 C6 C5 118.92(18)
C7 C6 C1 122.10(17)
C5 C6 C1 118.81(18)
C8 C7 C6 120.93(18)
C8 C7 H7 119.5
C6 C7 H7 119.5
C7 C8 C9 119.8(2)
C7 C8 H8 120.1
C9 C8 H8 120.1
C10 C9 C8 119.98(19)
C10 C9 H9 120.0
C8 C9 H9 120.0
C9 C10 C5 121.07(19)
C9 C10 H10 119.5
C5 C10 H10 119.5
N2 C11 N3 118.87(18)
N2 C11 S1 123.82(15)
N3 C11 S1 117.30(14)
N3 C12 H12A 109.5
N3 C12 H12B 109.5
H12A C12 H12B 109.5
N3 C12 H12C 109.5
H12A C12 H12C 109.5
H12B C12 H12C 109.5
N4 C13 C18 121.30(16)
N4 C13 C14 120.07(17)
C18 C13 C14 118.62(16)
C13 C14 C15 113.58(17)
C13 C14 H14A 108.9
C15 C14 H14A 108.9
C13 C14 H14B 108.9
C15 C14 H14B 108.9
H14A C14 H14B 107.7
C16 C15 C14 109.72(16)
C16 C15 H15A 109.7
C14 C15 H15A 109.7
C16 C15 H15B 109.7
C14 C15 H15B 109.7
H15A C15 H15B 108.2
C17 C16 C15 109.00(16)
C17 C16 H16A 109.9
C15 C16 H16A 109.9
C17 C16 H16B 109.9
C15 C16 H16B 109.9
H16A C16 H16B 108.3
C22 C17 C18 118.80(18)
C22 C17 C16 121.89(18)
C18 C17 C16 119.21(18)
C19 C18 C17 118.90(18)
C19 C18 C13 122.41(17)
C17 C18 C13 118.65(17)
C20 C19 C18 121.08(18)
C20 C19 H19 119.5
C18 C19 H19 119.5
C21 C20 C19 119.63(19)
C21 C20 H20 120.2
C19 C20 H20 120.2
C20 C21 C22 119.9(2)
C20 C21 H21 120.0
C22 C21 H21 120.0
C17 C22 C21 121.46(19)
C17 C22 H22 119.3
C21 C22 H22 119.3
N5 C23 N6 119.63(17)
N5 C23 S2 123.38(15)
N6 C23 S2 116.98(14)
N6 C24 H24A 109.5
N6 C24 H24B 109.5
H24A C24 H24B 109.5
N6 C24 H24C 109.5
H24A C24 H24C 109.5
H24B C24 H24C 109.5
C1 N1 N2 113.62(16)
C1 N1 Ni1 129.64(13)
N2 N1 Ni1 116.69(11)
C11 N2 N1 110.51(16)
C11 N3 C12 121.94(17)
C11 N3 H3 119.0
C12 N3 H3 119.0
C13 N4 N5 112.71(15)
C13 N4 Ni1 131.95(13)
N5 N4 Ni1 115.17(11)
C23 N5 N4 111.34(15)
C23 N6 C24 121.66(17)
C23 N6 H6 119.2
C24 N6 H6 119.2
N1 Ni1 N4 101.32(6)
N1 Ni1 S2 168.38(5)
N4 Ni1 S2 85.36(5)
N1 Ni1 S1 85.43(5)
N4 Ni1 S1 169.42(5)
S2 Ni1 S1 89.42(2)
C11 S1 Ni1 93.63(6)
C23 S2 Ni1 92.62(7)
O1 C25 N7 125.5(2)
O1 C25 H25 117.3
N7 C25 H25 117.3
N7 C26 H26A 109.5
N7 C26 H26B 109.5
H26A C26 H26B 109.5
N7 C26 H26C 109.5
H26A C26 H26C 109.5
H26B C26 H26C 109.5
N7 C27 H27A 109.5
N7 C27 H27B 109.5
H27A C27 H27B 109.5
N7 C27 H27C 109.5
H27A C27 H27C 109.5
H27B C27 H27C 109.5
C25 N7 C27 120.63(19)
C25 N7 C26 121.6(2)
C27 N7 C26 117.8(2)

loop_
_geom_bond_atom_site_label_1
_geom_bond_atom_site_label_2
_geom_bond_distance
C1 N1 1.306(2)
C1 C6 1.468(3)
C1 C2 1.511(3)
C2 C3 1.525(3)
C2 H2A 0.9900
C2 H2B 0.9900
C3 C4 1.523(3)
C3 H3A 0.9900
C3 H3B 0.9900
C4 C5 1.503(3)
C4 H4A 0.9900
C4 H4B 0.9900
C5 C10 1.391(3)
C5 C6 1.414(3)
C6 C7 1.401(3)
C7 C8 1.384(3)
C7 H7 0.9500
C8 C9 1.389(3)
C8 H8 0.9500
C9 C10 1.386(3)
C9 H9 0.9500
C10 H10 0.9500
C11 N2 1.307(2)
C11 N3 1.352(2)
C11 S1 1.752(2)
C12 N3 1.448(3)
C12 H12A 0.9800
C12 H12B 0.9800
C12 H12C 0.9800
C13 N4 1.303(2)
C13 C18 1.474(3)
C13 C14 1.512(3)
C14 C15 1.526(3)
C14 H14A 0.9900
C14 H14B 0.9900
C15 C16 1.523(3)
C15 H15A 0.9900
C15 H15B 0.9900
C16 C17 1.508(3)
C16 H16A 0.9900
C16 H16B 0.9900
C17 C22 1.387(3)
C17 C18 1.415(3)
C18 C19 1.402(3)
C19 C20 1.386(3)
C19 H19 0.9500
C20 C21 1.385(3)
C20 H20 0.9500
C21 C22 1.388(3)
C21 H21 0.9500
C22 H22 0.9500
C23 N5 1.303(2)
C23 N6 1.347(3)
C23 S2 1.7573(19)
C24 N6 1.450(3)
C24 H24A 0.9800
C24 H24B 0.9800
C24 H24C 0.9800
N1 N2 1.408(2)
N1 Ni1 1.9334(16)
N3 H3 0.8800
N4 N5 1.409(2)
N4 Ni1 1.9463(16)
N6 H6 0.8800
Ni1 S2 2.1581(5)
Ni1 S1 2.1589(5)
C25 O1 1.235(2)
C25 N7 1.321(3)
C25 H25 0.9500
C26 N7 1.458(3)
C26 H26A 0.9800
C26 H26B 0.9800
C26 H26C 0.9800
C27 N7 1.454(3)
C27 H27A 0.9800
C27 H27B 0.9800
C27 H27C 0.9800

loop_
_geom_hbond_atom_site_label_D
_geom_hbond_atom_site_label_H
_geom_hbond_atom_site_label_A
_geom_hbond_site_symmetry_A
_geom_hbond_distance_DH
_geom_hbond_distance_HA
_geom_hbond_distance_DA
_geom_hbond_angle_DHA
N3 H3 O1 2_645 0.88 2.18 2.979(2) 150.5
N6 H6 O1 . 0.88 2.14 2.875(2) 139.9
C7 H7 Ni1 . 0.95 2.50 3.0831(19) 120.1
C19 H19 Ni1 . 0.95 2.57 3.1480(19) 119.7

loop_
_geom_torsion_atom_site_label_1
_geom_torsion_atom_site_label_2
_geom_torsion_atom_site_label_3
_geom_torsion_atom_site_label_4
_geom_torsion
N1 C1 C2 C3 177.81(17)
C6 C1 C2 C3 -1.1(2)
C1 C2 C3 C4 43.3(2)
C2 C3 C4 C5 -62.0(2)
C3 C4 C5 C10 -136.41(19)
C3 C4 C5 C6 39.9(2)
C10 C5 C6 C7 3.6(3)
C4 C5 C6 C7 -172.80(17)
C10 C5 C6 C1 178.87(17)
C4 C5 C6 C1 2.5(3)
N1 C1 C6 C7 -26.9(3)
C2 C1 C6 C7 151.95(17)
N1 C1 C6 C5 157.95(17)
C2 C1 C6 C5 -23.2(2)
C5 C6 C7 C8 -4.1(3)
C1 C6 C7 C8 -179.19(17)
C6 C7 C8 C9 1.6(3)
C7 C8 C9 C10 1.4(3)
C8 C9 C10 C5 -1.8(3)
C6 C5 C10 C9 -0.7(3)
C4 C5 C10 C9 175.61(18)
N4 C13 C14 C15 178.27(17)
C18 C13 C14 C15 -2.5(2)
C13 C14 C15 C16 45.5(2)
C14 C15 C16 C17 -62.3(2)
C15 C16 C17 C22 -139.35(19)
C15 C16 C17 C18 36.9(2)
C22 C17 C18 C19 5.1(3)
C16 C17 C18 C19 -171.21(17)
C22 C17 C18 C13 -177.13(17)
C16 C17 C18 C13 6.5(3)
N4 C13 C18 C19 -28.0(3)
C14 C13 C18 C19 152.78(18)
N4 C13 C18 C17 154.31(17)
C14 C13 C18 C17 -24.9(2)
C17 C18 C19 C20 -4.4(3)
C13 C18 C19 C20 177.93(17)
C18 C19 C20 C21 0.7(3)
C19 C20 C21 C22 2.3(3)
C18 C17 C22 C21 -2.3(3)
C16 C17 C22 C21 173.96(19)
C20 C21 C22 C17 -1.5(3)
C6 C1 N1 N2 168.21(15)
C2 C1 N1 N2 -10.7(2)
C6 C1 N1 Ni1 -14.6(3)
C2 C1 N1 Ni1 166.55(13)
N3 C11 N2 N1 174.85(16)
S1 C11 N2 N1 -4.2(2)
C1 N1 N2 C11 -154.97(16)
Ni1 N1 N2 C11 27.43(18)
N2 C11 N3 C12 -5.6(3)
S1 C11 N3 C12 173.59(15)
C18 C13 N4 N5 175.14(15)
C14 C13 N4 N5 -5.7(2)
C18 C13 N4 Ni1 -9.9(3)
C14 C13 N4 Ni1 169.25(13)
N6 C23 N5 N4 -178.50(16)
S2 C23 N5 N4 0.6(2)
C13 N4 N5 C23 -157.81(16)
Ni1 N4 N5 C23 26.35(18)
N5 C23 N6 C24 -5.7(3)
S2 C23 N6 C24 175.10(15)
N2 C11 S1 Ni1 -16.07(16)
N3 C11 S1 Ni1 164.83(14)
N5 C23 S2 Ni1 -22.12(16)
N6 C23 S2 Ni1 157.04(14)
O1 C25 N7 C27 0.3(3)
O1 C25 N7 C26 179.2(2)
